data_4069492
loop_
_publ_author_name
'Raynal, Matthieu'
'Pattacini, Roberto'
'Cazin, Catherine S. J.'
'Vall\'ee, Christophe'
'Olivier-Bourbigou, H\'el\`ene'
'Braunstein, Pierre'

_publ_section_title
;
 Reaction Intermediates in the Synthesis of New Hydrido, N-Heterocyclic
 Dicarbene Iridium(III) Pincer Complexes
;
_journal_issue 14
_journal_name_full Organometallics
_journal_page_first 4028
_journal_paper_doi 10.1021/om900226c
_journal_volume 28
_journal_year 2009
_chemical_formula_moiety 'C22 H29 I Ir N5'
_chemical_formula_sum 'C22 H29 I Ir N5'
_chemical_formula_weight 682.60
_space_group_IT_number 19
_symmetry_cell_setting orthorhombic
_symmetry_Int_Tables_number 19
_symmetry_space_group_name_Hall 'P 2ac 2ab'
_symmetry_space_group_name_H-M 'P 21 21 21'
_atom_sites_solution_hydrogens geom
_atom_sites_solution_primary direct
_atom_sites_solution_secondary difmap
_audit_creation_method SHELXL-97
_cell_angle_alpha 90.00
_cell_angle_beta 90.00
_cell_angle_gamma 90.00
_cell_formula_units_Z 4
_cell_length_a 8.9706(2)
_cell_length_b 12.6229(3)
_cell_length_c 21.0073(5)
_cell_measurement_reflns_used 4322
_cell_measurement_temperature 173(2)
_cell_measurement_theta_max 25.05
_cell_measurement_theta_min 0.998
_cell_volume 2378.76(10)
_computing_cell_refinement 'HKL Scalepack (Otwinowski & Minor 1997)'
_computing_data_reduction 'HKL Denzo and Scalepack (Otwinowski & Minor 1997)'
_computing_molecular_graphics ORTEP-3
_computing_publication_material PLATON
_computing_structure_refinement 'SHELXL-97 (Sheldrick, 1997)'
_computing_structure_solution 'SHELXS-97 (Sheldrick, 1997)'
_diffrn_ambient_temperature 173(2)
_diffrn_detector_area_resol_mean 9
_diffrn_measured_fraction_theta_full 1.000
_diffrn_measured_fraction_theta_max 1.000
_diffrn_measurement_device_type KappaCCD
_diffrn_measurement_method CCD
_diffrn_radiation_monochromator graphite
_diffrn_radiation_probe x-ray
_diffrn_radiation_type MoK\a
_diffrn_radiation_wavelength 0.71073
_diffrn_reflns_av_R_equivalents 0.0698
_diffrn_reflns_av_sigmaI/netI 0.0585
_diffrn_reflns_limit_h_max 11
_diffrn_reflns_limit_h_min -7
_diffrn_reflns_limit_k_max 15
_diffrn_reflns_limit_k_min -16
_diffrn_reflns_limit_l_max 26
_diffrn_reflns_limit_l_min -26
_diffrn_reflns_number 20706
_diffrn_reflns_theta_full 27.00
_diffrn_reflns_theta_max 27.00
_diffrn_reflns_theta_min 1.88
_diffrn_source 'fine-focus sealed tube'
_exptl_absorpt_coefficient_mu 6.928
_exptl_absorpt_correction_T_max 0.769
_exptl_absorpt_correction_T_min 0.456
_exptl_absorpt_correction_type multi-scan
_exptl_absorpt_process_details 'L. Spek, J. Appl.Cryst. 2003, 36, 7, B. Blessing, Acta Cryst, 1995, A51, 33'
_exptl_crystal_colour orange
_exptl_crystal_density_diffrn 1.906
_exptl_crystal_density_method 'not measured'
_exptl_crystal_description prism
_exptl_crystal_F_000 1304
_exptl_crystal_size_max 0.12
_exptl_crystal_size_mid 0.10
_exptl_crystal_size_min 0.05
_refine_diff_density_max 2.398
_refine_diff_density_min -1.471
_refine_diff_density_rms 0.559
_refine_ls_abs_structure_details 'Flack H D (1983), Acta Cryst. A39, 876-881'
_refine_ls_abs_structure_Flack 0.348(10)
_refine_ls_extinction_coef 0.0036(2)
_refine_ls_extinction_expression Fc^*^=kFc[1+0.001xFc^2^\l^3^/sin(2\q)]^-1/4^
_refine_ls_extinction_method SHELXL
_refine_ls_goodness_of_fit_ref 1.110
_refine_ls_hydrogen_treatment mixed
_refine_ls_matrix_type full
_refine_ls_number_parameters 276
_refine_ls_number_reflns 5199
_refine_ls_number_restraints 50
_refine_ls_restrained_S_all 1.106
_refine_ls_R_factor_all 0.0579
_refine_ls_R_factor_gt 0.0388
_refine_ls_shift/su_max 0.002
_refine_ls_shift/su_mean 0.000
_refine_ls_structure_factor_coef Fsqd
_refine_ls_weighting_details 'calc w=1/[\s^2^(Fo^2^)+(0.0551P)^2^+0.0000P] where P=(Fo^2^+2Fc^2^)/3'
_refine_ls_weighting_scheme calc
_refine_ls_wR_factor_gt 0.0827
_refine_ls_wR_factor_ref 0.1053
_reflns_number_gt 4318
_reflns_number_total 5199
_reflns_threshold_expression >2sigma(I)
_cod_data_source_file om900226c_si_002.cif
_cod_data_source_block complex6
_cod_database_code 4069492

loop_
_symmetry_equiv_pos_as_xyz
'x, y, z'
'-x+1/2, -y, z+1/2'
'x+1/2, -y+1/2, -z'
'-x, y+1/2, -z+1/2'

loop_
_atom_site_label
_atom_site_type_symbol
_atom_site_fract_x
_atom_site_fract_y
_atom_site_fract_z
_atom_site_U_iso_or_equiv
_atom_site_adp_type
_atom_site_occupancy
_atom_site_symmetry_multiplicity
_atom_site_calc_flag
_atom_site_refinement_flags
Ir1 Ir 0.68254(4) 0.76453(3) 0.717983(15) 0.03128(13) Uani 1 1 d .
C1 C 0.7143(11) 0.6040(7) 0.7272(4) 0.031(2) Uani 1 1 d .
C2 C 0.7173(11) 0.9213(7) 0.7411(5) 0.037(2) Uani 1 1 d .
C3 C 0.8357(13) 1.0468(9) 0.7991(5) 0.048(3) Uani 1 1 d .
H3 H 0.8987 1.0782 0.8287 0.058 Uiso 1 1 calc R
C4 C 0.7459(14) 1.0947(9) 0.7582(5) 0.052(3) Uani 1 1 d .
H4 H 0.7341 1.1676 0.7543 0.063 Uiso 1 1 calc R
C5 C 0.8808(11) 0.8474(8) 0.8176(5) 0.037(2) Uani 1 1 d .
C6 C 0.8309(9) 0.7570(8) 0.7872(4) 0.038(2) Uani 1 1 d .
C7 C 0.8804(11) 0.6590(8) 0.8100(4) 0.034(2) Uani 1 1 d .
C8 C 0.9750(13) 0.6514(9) 0.8603(5) 0.047(3) Uani 1 1 d .
H8 H 1.0049 0.5856 0.8757 0.057 Uiso 1 1 calc R
C9 C 1.0257(10) 0.7444(10) 0.8881(4) 0.054(3) Uani 1 1 d .
H9 H 1.0945 0.7402 0.9212 0.065 Uiso 1 1 calc R
C10 C 0.9768(12) 0.8444(9) 0.8681(4) 0.044(3) Uani 1 1 d .
H10 H 1.0083 0.9060 0.8883 0.052 Uiso 1 1 calc R
C11 C 0.8361(12) 0.4670(8) 0.7767(5) 0.044(2) Uani 1 1 d .
H11 H 0.8986 0.4294 0.8038 0.053 Uiso 1 1 calc R
C12 C 0.7466(13) 0.4281(8) 0.7320(6) 0.050(3) Uani 1 1 d .
H12 H 0.7348 0.3566 0.7226 0.060 Uiso 1 1 calc R
C13 C 0.4263(10) 0.7736(8) 0.6107(4) 0.034(2) Uani 1 1 d .
C14 C 0.3066(10) 0.7765(10) 0.5624(5) 0.060(3) Uani 1 1 d .
H14A H 0.3492 0.7902 0.5213 0.090 Uiso 1 1 calc R
H14B H 0.2370 0.8315 0.5728 0.090 Uiso 1 1 calc R
H14C H 0.2559 0.7095 0.5617 0.090 Uiso 1 1 calc R
C15 C 0.5693(13) 0.5009(8) 0.6482(5) 0.045(3) Uani 1 1 d U
H15A H 0.5090 0.5646 0.6460 0.054 Uiso 1 1 calc R
H15B H 0.5030 0.4418 0.6562 0.054 Uiso 1 1 calc R
C16 C 0.6433(15) 0.4848(12) 0.5861(5) 0.064(4) Uani 1 1 d U
H16A H 0.6776 0.4120 0.5837 0.077 Uiso 1 1 calc R
H16B H 0.7305 0.5301 0.5841 0.077 Uiso 1 1 calc R
C17 C 0.5448(18) 0.5076(15) 0.5278(7) 0.095(6) Uani 1 1 d U
H17A H 0.5316 0.5836 0.5239 0.114 Uiso 1 1 calc R
H17B H 0.5962 0.4833 0.4899 0.114 Uiso 1 1 calc R
C18 C 0.398(2) 0.4576(17) 0.5303(9) 0.122(7) Uani 1 1 d U
H18A H 0.4096 0.3823 0.5342 0.183 Uiso 1 1 calc R
H18B H 0.3441 0.4734 0.4919 0.183 Uiso 1 1 calc R
H18C H 0.3438 0.4842 0.5663 0.183 Uiso 1 1 calc R
C19 C 0.5597(13) 1.0396(9) 0.6717(5) 0.051(3) Uani 1 1 d U
H19A H 0.5035 1.1026 0.6827 0.061 Uiso 1 1 calc R
H19B H 0.4904 0.9806 0.6704 0.061 Uiso 1 1 calc R
C20 C 0.6261(17) 1.0543(17) 0.6065(6) 0.106(7) Uani 1 1 d DU
H20A H 0.6903 0.9945 0.5969 0.127 Uiso 1 1 calc R
H20B H 0.6872 1.1177 0.6064 0.127 Uiso 1 1 calc R
C21 C 0.5052(19) 1.0640(17) 0.5537(7) 0.129(8) Uani 1 1 d DU
H21A H 0.5539 1.0611 0.5125 0.154 Uiso 1 1 calc R
H21B H 0.4391 1.0033 0.5566 0.154 Uiso 1 1 calc R
C22 C 0.413(3) 1.1638(17) 0.5569(9) 0.166(10) Uani 1 1 d DU
H22A H 0.3480 1.1607 0.5933 0.249 Uiso 1 1 calc R
H22B H 0.3538 1.1701 0.5189 0.249 Uiso 1 1 calc R
H22C H 0.4772 1.2242 0.5605 0.249 Uiso 1 1 calc R
I1 I 0.89891(6) 0.77230(6) 0.62210(3) 0.04105(18) Uani 1 1 d .
N1 N 0.8159(9) 0.5763(6) 0.7741(4) 0.0376(18) Uani 1 1 d .
N2 N 0.6734(10) 0.5106(6) 0.7013(4) 0.0392(19) Uani 1 1 d .
N3 N 0.8153(9) 0.9389(6) 0.7878(4) 0.0354(17) Uani 1 1 d .
N4 N 0.6724(10) 1.0193(6) 0.7223(4) 0.0406(19) Uani 1 1 d .
N5 N 0.5162(8) 0.7710(7) 0.6477(4) 0.0399(18) Uani 1 1 d .
H1 H 0.556(9) 0.760(7) 0.773(4) 0.048 Uiso 1 1 d .

loop_
_atom_site_aniso_label
_atom_site_aniso_U_11
_atom_site_aniso_U_22
_atom_site_aniso_U_33
_atom_site_aniso_U_23
_atom_site_aniso_U_13
_atom_site_aniso_U_12
Ir1 0.03039(19) 0.03229(19) 0.03117(19) 0.00059(15) -0.00063(14) 0.00027(15)
C1 0.037(6) 0.029(5) 0.027(5) 0.006(4) 0.000(4) 0.006(4)
C2 0.038(6) 0.029(5) 0.044(6) -0.003(4) 0.013(4) -0.004(4)
C3 0.043(7) 0.055(7) 0.047(7) -0.016(5) 0.009(5) -0.017(6)
C4 0.064(8) 0.033(6) 0.060(7) -0.010(5) 0.021(6) -0.019(5)
C5 0.035(6) 0.035(6) 0.040(6) -0.005(4) 0.000(5) 0.003(4)
C6 0.037(5) 0.047(5) 0.029(4) -0.004(4) 0.016(4) 0.004(5)
C7 0.028(5) 0.048(6) 0.026(5) 0.011(4) -0.001(4) 0.006(4)
C8 0.050(7) 0.049(7) 0.043(6) 0.012(5) 0.000(6) 0.005(5)
C9 0.042(5) 0.080(10) 0.042(6) 0.005(6) -0.021(4) -0.004(7)
C10 0.041(6) 0.057(7) 0.033(5) -0.015(5) -0.004(5) -0.008(5)
C11 0.050(7) 0.035(5) 0.049(6) 0.008(5) -0.009(6) 0.011(5)
C12 0.051(7) 0.026(5) 0.072(8) 0.003(5) 0.018(6) 0.006(5)
C13 0.031(5) 0.039(5) 0.033(5) -0.002(4) 0.009(4) -0.006(4)
C14 0.036(5) 0.085(9) 0.059(7) 0.003(6) -0.020(5) 0.003(7)
C15 0.042(6) 0.038(6) 0.053(7) -0.001(5) -0.003(5) -0.003(5)
C16 0.057(8) 0.082(10) 0.053(7) -0.004(6) -0.008(6) 0.000(7)
C17 0.094(12) 0.135(17) 0.057(9) -0.012(9) -0.006(8) 0.003(12)
C18 0.115(15) 0.17(2) 0.082(11) -0.013(12) -0.033(12) -0.028(15)
C19 0.048(7) 0.032(6) 0.074(8) -0.001(5) 0.020(6) -0.001(5)
C20 0.084(12) 0.178(19) 0.056(9) 0.029(10) 0.017(8) 0.052(12)
C21 0.129(17) 0.18(2) 0.075(11) 0.050(13) 0.010(12) 0.056(15)
C22 0.21(2) 0.20(2) 0.093(13) 0.052(15) 0.019(16) 0.06(2)
I1 0.0367(3) 0.0503(4) 0.0362(3) -0.0002(3) 0.0039(2) -0.0013(3)
N1 0.033(4) 0.040(4) 0.040(5) 0.004(3) -0.003(5) 0.003(4)
N2 0.044(5) 0.026(4) 0.047(5) -0.003(3) -0.004(4) 0.003(4)
N3 0.033(4) 0.038(4) 0.035(4) -0.006(3) 0.005(5) -0.006(4)
N4 0.043(5) 0.039(4) 0.039(4) 0.006(4) 0.014(5) 0.003(4)
N5 0.036(4) 0.034(4) 0.049(5) 0.000(4) 0.000(4) 0.008(4)

loop_
_atom_type_symbol
_atom_type_description
_atom_type_scat_dispersion_real
_atom_type_scat_dispersion_imag
_atom_type_scat_source
Ir Ir -1.4442 7.9887 'International Tables Vol C Tables 4.2.6.8 and 6.1.1.4'
C C 0.0033 0.0016 'International Tables Vol C Tables 4.2.6.8 and 6.1.1.4'
I I -0.4742 1.8119 'International Tables Vol C Tables 4.2.6.8 and 6.1.1.4'
N N 0.0061 0.0033 'International Tables Vol C Tables 4.2.6.8 and 6.1.1.4'
H H 0.0000 0.0000 'International Tables Vol C Tables 4.2.6.8 and 6.1.1.4'

loop_
_geom_angle_atom_site_label_1
_geom_angle_atom_site_label_2
_geom_angle_atom_site_label_3
_geom_angle
C6 Ir1 C1 77.9(4)
C6 Ir1 C2 76.7(4)
C1 Ir1 C2 154.6(4)
C6 Ir1 N5 177.1(3)
C1 Ir1 N5 101.7(4)
C2 Ir1 N5 103.6(4)
C6 Ir1 I1 93.7(2)
C1 Ir1 I1 90.4(2)
C2 Ir1 I1 91.8(3)
N5 Ir1 I1 89.2(2)
C6 Ir1 H1 87(3)
C1 Ir1 H1 90(3)
C2 Ir1 H1 88(3)
N5 Ir1 H1 90(3)
I1 Ir1 H1 179(3)
N2 C1 N1 104.2(7)
N2 C1 Ir1 141.8(7)
N1 C1 Ir1 114.0(6)
N3 C2 N4 104.9(8)
N3 C2 Ir1 115.6(7)
N4 C2 Ir1 139.5(8)
C4 C3 N3 104.8(10)
C4 C3 H3 127.6
N3 C3 H3 127.6
C3 C4 N4 109.3(10)
C3 C4 H4 125.4
N4 C4 H4 125.4
C10 C5 C6 122.6(10)
C10 C5 N3 128.2(9)
C6 C5 N3 109.2(8)
C5 C6 C7 118.0(8)
C5 C6 Ir1 121.3(7)
C7 C6 Ir1 120.6(7)
C8 C7 C6 121.8(10)
C8 C7 N1 128.3(9)
C6 C7 N1 109.9(8)
C7 C8 C9 118.2(10)
C7 C8 H8 120.9
C9 C8 H8 120.9
C8 C9 C10 122.2(8)
C8 C9 H9 118.9
C10 C9 H9 118.9
C5 C10 C9 117.1(9)
C5 C10 H10 121.5
C9 C10 H10 121.5
C12 C11 N1 105.0(9)
C12 C11 H11 127.5
N1 C11 H11 127.5
C11 C12 N2 109.6(9)
C11 C12 H12 125.2
N2 C12 H12 125.2
N5 C13 C14 179.4(11)
C13 C14 H14A 109.5
C13 C14 H14B 109.5
H14A C14 H14B 109.5
C13 C14 H14C 109.5
H14A C14 H14C 109.5
H14B C14 H14C 109.5
N2 C15 C16 113.5(9)
N2 C15 H15A 108.9
C16 C15 H15A 108.9
N2 C15 H15B 108.9
C16 C15 H15B 108.9
H15A C15 H15B 107.7
C15 C16 C17 114.8(11)
C15 C16 H16A 108.6
C17 C16 H16A 108.6
C15 C16 H16B 108.6
C17 C16 H16B 108.6
H16A C16 H16B 107.6
C18 C17 C16 114.1(15)
C18 C17 H17A 108.7
C16 C17 H17A 108.7
C18 C17 H17B 108.7
C16 C17 H17B 108.7
H17A C17 H17B 107.6
C17 C18 H18A 109.5
C17 C18 H18B 109.5
H18A C18 H18B 109.5
C17 C18 H18C 109.5
H18A C18 H18C 109.5
H18B C18 H18C 109.5
N4 C19 C20 113.7(10)
N4 C19 H19A 108.8
C20 C19 H19A 108.8
N4 C19 H19B 108.8
C20 C19 H19B 108.8
H19A C19 H19B 107.7
C19 C20 C21 112.5(12)
C19 C20 H20A 109.1
C21 C20 H20A 109.1
C19 C20 H20B 109.1
C21 C20 H20B 109.1
H20A C20 H20B 107.8
C22 C21 C20 114.6(17)
C22 C21 H21A 108.6
C20 C21 H21A 108.6
C22 C21 H21B 108.6
C20 C21 H21B 108.6
H21A C21 H21B 107.6
C21 C22 H22A 109.5
C21 C22 H22B 109.5
H22A C22 H22B 109.5
C21 C22 H22C 109.5
H22A C22 H22C 109.5
H22B C22 H22C 109.5
C1 N1 C11 111.3(8)
C1 N1 C7 117.6(8)
C11 N1 C7 131.1(8)
C1 N2 C12 109.8(9)
C1 N2 C15 123.8(8)
C12 N2 C15 126.4(9)
C2 N3 C3 111.9(9)
C2 N3 C5 117.1(8)
C3 N3 C5 131.0(9)
C2 N4 C4 109.1(10)
C2 N4 C19 124.4(9)
C4 N4 C19 126.5(9)
C13 N5 Ir1 179.1(8)

loop_
_geom_bond_atom_site_label_1
_geom_bond_atom_site_label_2
_geom_bond_distance
Ir1 C6 1.974(9)
Ir1 C1 2.056(8)
Ir1 C2 2.062(9)
Ir1 N5 2.100(8)
Ir1 I1 2.7990(6)
Ir1 H1 1.62(8)
C1 N2 1.349(12)
C1 N1 1.386(11)
C2 N3 1.335(12)
C2 N4 1.359(12)
C3 C4 1.323(16)
C3 N3 1.395(13)
C3 H3 0.9300
C4 N4 1.381(13)
C4 H4 0.9300
C5 C10 1.366(14)
C5 C6 1.382(13)
C5 N3 1.439(13)
C6 C7 1.399(13)
C7 C8 1.358(13)
C7 N1 1.413(12)
C8 C9 1.388(15)
C8 H8 0.9300
C9 C10 1.401(16)
C9 H9 0.9300
C10 H10 0.9300
C11 C12 1.329(16)
C11 N1 1.393(12)
C11 H11 0.9300
C12 N2 1.390(13)
C12 H12 0.9300
C13 N5 1.121(11)
C13 C14 1.478(13)
C14 H14A 0.9600
C14 H14B 0.9600
C14 H14C 0.9600
C15 N2 1.460(13)
C15 C16 1.478(15)
C15 H15A 0.9700
C15 H15B 0.9700
C16 C17 1.539(18)
C16 H16A 0.9700
C16 H16B 0.9700
C17 C18 1.46(2)
C17 H17A 0.9700
C17 H17B 0.9700
C18 H18A 0.9600
C18 H18B 0.9600
C18 H18C 0.9600
C19 N4 1.490(14)
C19 C20 1.506(16)
C19 H19A 0.9700
C19 H19B 0.9700
C20 C21 1.556(9)
C20 H20A 0.9700
C20 H20B 0.9700
C21 C22 1.511(9)
C21 H21A 0.9700
C21 H21B 0.9700
C22 H22A 0.9600
C22 H22B 0.9600
C22 H22C 0.9600
